data_7003543
loop_
_publ_author_name
'Kermagoret, Anthony'
'Braunstein, Pierre'

_publ_section_title
;
 Contrasting bonding modes of a tridentate bis(oxazoline)phosphine
 ligand in cobalt and iron vs. palladium complexes: unprecedented
 N,N-coordination for a N,P,N ligand
;
_journal_issue 5
_journal_name_full 'Dalton Transactions'
_journal_page_first 585
_journal_page_last 587
_journal_paper_doi 10.1039/b717021c
_journal_year 2008
_chemical_formula_moiety 'C22 H33 Cl2 Co N2 O4 P, 1/2(C7 H8)'
_chemical_formula_sum 'C25.5 H37 Cl2 Co N2 O4 P'
_chemical_formula_weight 596.37
_chemical_name_systematic
;
?
;
_space_group_IT_number 2
_symmetry_cell_setting triclinic
_symmetry_space_group_name_Hall '-P 1'
_symmetry_space_group_name_H-M 'P -1'
_atom_sites_solution_hydrogens geom
_atom_sites_solution_primary direct
_atom_sites_solution_secondary difmap
_audit_creation_method SHELXL-97
_cell_angle_alpha 79.9750(15)
_cell_angle_beta 84.2710(15)
_cell_angle_gamma 83.173(3)
_cell_formula_units_Z 2
_cell_length_a 9.1010(4)
_cell_length_b 9.1930(4)
_cell_length_c 17.5460(9)
_cell_measurement_reflns_used 4649
_cell_measurement_temperature 173(2)
_cell_measurement_theta_max 27.878
_cell_measurement_theta_min 0.998
_cell_volume 1430.62(12)
_computing_cell_refinement 'Denzo (Nonius B.V., 1998)'
_computing_data_collection 'Collect (Nonius B.V., 1998)'
_computing_data_reduction 'Denzo (Nonius B.V., 1998)'
_computing_molecular_graphics 'PLATON 98 (Spek, 1998)'
_computing_publication_material 'SHELXL-97 (Sheldrick, 1997)'
_computing_structure_refinement 'SHELXL-97 (Sheldrick, 1997)'
_computing_structure_solution 'SHELXS-97 (Sheldrick, 1997)'
_diffrn_ambient_temperature 173(2)
_diffrn_measured_fraction_theta_full 0.985
_diffrn_measured_fraction_theta_max 0.985
_diffrn_measurement_device_type KappaCCD
_diffrn_measurement_method '\p scans'
_diffrn_radiation_monochromator graphite
_diffrn_radiation_source 'fine-focus sealed tube'
_diffrn_radiation_type MoK\a
_diffrn_radiation_wavelength 0.71073
_diffrn_reflns_av_R_equivalents 0.0442
_diffrn_reflns_av_sigmaI/netI 0.1043
_diffrn_reflns_limit_h_max 11
_diffrn_reflns_limit_h_min -11
_diffrn_reflns_limit_k_max 11
_diffrn_reflns_limit_k_min -11
_diffrn_reflns_limit_l_max 22
_diffrn_reflns_limit_l_min -20
_diffrn_reflns_number 10153
_diffrn_reflns_theta_full 27.75
_diffrn_reflns_theta_max 27.75
_diffrn_reflns_theta_min 1.18
_exptl_absorpt_coefficient_mu 0.875
_exptl_absorpt_correction_type none
_exptl_crystal_colour blue
_exptl_crystal_density_diffrn 1.384
_exptl_crystal_density_method 'not measured'
_exptl_crystal_description prism
_exptl_crystal_F_000 624
_exptl_crystal_size_max 0.14
_exptl_crystal_size_mid 0.12
_exptl_crystal_size_min 0.08
_refine_diff_density_max 1.324
_refine_diff_density_min -0.571
_refine_diff_density_rms 0.101
_refine_ls_extinction_method none
_refine_ls_goodness_of_fit_ref 1.007
_refine_ls_hydrogen_treatment constr
_refine_ls_matrix_type full
_refine_ls_number_parameters 302
_refine_ls_number_reflns 6620
_refine_ls_number_restraints 1
_refine_ls_restrained_S_all 1.007
_refine_ls_R_factor_all 0.1170
_refine_ls_R_factor_gt 0.0614
_refine_ls_shift/su_max 0.001
_refine_ls_shift/su_mean 0.000
_refine_ls_structure_factor_coef Fsqd
_refine_ls_weighting_details 'calc w=1/[\s^2^(Fo^2^)+(0.0962P)^2^+0.0000P] where P=(Fo^2^+2Fc^2^)/3'
_refine_ls_weighting_scheme calc
_refine_ls_wR_factor_gt 0.1530
_refine_ls_wR_factor_ref 0.1801
_reflns_number_gt 4065
_reflns_number_total 6620
_reflns_threshold_expression >2sigma(I)
_cod_data_source_file b717021c.txt
_cod_data_source_block kerma_conopon
_cod_original_cell_volume 1430.62(11)
_cod_original_sg_symbol_H-M P-1
_cod_original_formula_sum 'C25.50 H37 Cl2 Co N2 O4 P'
_cod_database_code 7003543

loop_
_symmetry_equiv_pos_as_xyz
'x, y, z'
'-x, -y, -z'

loop_
_atom_site_label
_atom_site_type_symbol
_atom_site_fract_x
_atom_site_fract_y
_atom_site_fract_z
_atom_site_U_iso_or_equiv
_atom_site_adp_type
_atom_site_occupancy
_atom_site_symmetry_multiplicity
_atom_site_calc_flag
_atom_site_refinement_flags
_atom_site_disorder_assembly
_atom_site_disorder_group
Co Co 0.44906(5) -0.01591(5) 0.70012(3) 0.02824(18) Uani 1 1 d . . .
Cl1 Cl 0.41484(11) -0.18232(11) 0.80805(6) 0.0386(3) Uani 1 1 d . . .
Cl2 Cl 0.29215(11) -0.00370(11) 0.60812(6) 0.0385(3) Uani 1 1 d . . .
P P 0.48906(9) 0.21978(10) 0.72481(6) 0.0233(2) Uani 1 1 d . . .
O1 O 0.6547(2) 0.2501(3) 0.68407(14) 0.0248(6) Uani 1 1 d . . .
O2 O 0.8692(3) -0.0035(3) 0.57780(17) 0.0410(7) Uani 1 1 d . . .
O3 O 0.4039(2) 0.3760(3) 0.68757(15) 0.0277(6) Uani 1 1 d . . .
O4 O 0.0113(3) 0.3819(3) 0.75176(18) 0.0390(7) Uani 1 1 d . . .
N1 N 0.6603(3) -0.0543(3) 0.65187(19) 0.0307(8) Uani 1 1 d . . .
N2 N 0.1997(3) 0.2042(3) 0.77901(19) 0.0306(8) Uani 1 1 d . . .
C1 C 0.5272(4) 0.2468(4) 0.8204(2) 0.0254(8) Uani 1 1 d . . .
C2 C 0.5325(4) 0.3879(4) 0.8373(3) 0.0377(10) Uani 1 1 d . . .
H2 H 0.5071 0.4726 0.7998 0.045 Uiso 1 1 calc . . .
C3 C 0.5743(5) 0.4063(5) 0.9079(3) 0.0481(12) Uani 1 1 d . . .
H3 H 0.5775 0.5035 0.9188 0.058 Uiso 1 1 calc . . .
C4 C 0.6115(5) 0.2846(6) 0.9631(3) 0.0500(12) Uani 1 1 d . . .
H4 H 0.6403 0.2978 1.0118 0.060 Uiso 1 1 calc . . .
C5 C 0.6067(5) 0.1441(6) 0.9472(3) 0.0497(12) Uani 1 1 d . . .
H5 H 0.6324 0.0601 0.9851 0.060 Uiso 1 1 calc . . .
C6 C 0.5640(5) 0.1242(5) 0.8755(3) 0.0409(11) Uani 1 1 d . . .
H6 H 0.5604 0.0270 0.8648 0.049 Uiso 1 1 calc . . .
C7 C 0.7112(4) 0.2108(4) 0.6093(2) 0.0276(8) Uani 1 1 d . . .
C8 C 0.6018(4) 0.2637(4) 0.5474(2) 0.0339(9) Uani 1 1 d . . .
H8A H 0.5100 0.2165 0.5629 0.051 Uiso 1 1 calc . . .
H8B H 0.6455 0.2369 0.4978 0.051 Uiso 1 1 calc . . .
H8C H 0.5795 0.3718 0.5419 0.051 Uiso 1 1 calc . . .
C9 C 0.8531(4) 0.2865(5) 0.5883(3) 0.0376(10) Uani 1 1 d . . .
H9A H 0.8306 0.3934 0.5882 0.056 Uiso 1 1 calc . . .
H9B H 0.8952 0.2694 0.5366 0.056 Uiso 1 1 calc . . .
H9C H 0.9249 0.2453 0.6265 0.056 Uiso 1 1 calc . . .
C10 C 0.7423(4) 0.0443(4) 0.6164(2) 0.0308(9) Uani 1 1 d . . .
C11 C 0.8666(5) -0.1605(5) 0.5828(3) 0.0501(12) Uani 1 1 d . . .
H11A H 0.9622 -0.2142 0.5989 0.060 Uiso 1 1 calc . . .
H11B H 0.8489 -0.1847 0.5318 0.060 Uiso 1 1 calc . . .
C12 C 0.7393(4) -0.2043(4) 0.6436(3) 0.0366(10) Uani 1 1 d . . .
C13 C 0.7953(5) -0.2769(5) 0.7211(3) 0.0468(12) Uani 1 1 d . . .
H13A H 0.8699 -0.2192 0.7346 0.070 Uiso 1 1 calc . . .
H13B H 0.8400 -0.3781 0.7177 0.070 Uiso 1 1 calc . . .
H13C H 0.7122 -0.2802 0.7613 0.070 Uiso 1 1 calc . . .
C14 C 0.6351(5) -0.2974(6) 0.6161(4) 0.0642(16) Uani 1 1 d . . .
H14A H 0.5515 -0.3137 0.6553 0.096 Uiso 1 1 calc . . .
H14B H 0.6885 -0.3933 0.6082 0.096 Uiso 1 1 calc . . .
H14C H 0.5977 -0.2454 0.5671 0.096 Uiso 1 1 calc . . .
C15 C 0.2484(4) 0.4268(4) 0.6833(2) 0.0275(9) Uani 1 1 d . . .
C16 C 0.2298(4) 0.5853(4) 0.6998(3) 0.0448(12) Uani 1 1 d . . .
H16A H 0.2621 0.5861 0.7514 0.067 Uiso 1 1 calc . . .
H16B H 0.1251 0.6249 0.6983 0.067 Uiso 1 1 calc . . .
H16C H 0.2900 0.6470 0.6605 0.067 Uiso 1 1 calc . . .
C17 C 0.2074(4) 0.4189(5) 0.6027(3) 0.0426(11) Uani 1 1 d . . .
H17A H 0.2691 0.4803 0.5640 0.064 Uiso 1 1 calc . . .
H17B H 0.1026 0.4556 0.5981 0.064 Uiso 1 1 calc . . .
H17C H 0.2241 0.3157 0.5937 0.064 Uiso 1 1 calc . . .
C18 C 0.1564(4) 0.3281(4) 0.7418(2) 0.0273(9) Uani 1 1 d . . .
C19 C -0.0498(4) 0.2782(5) 0.8162(3) 0.0429(11) Uani 1 1 d . . .
H19A H -0.1464 0.2509 0.8049 0.052 Uiso 1 1 calc . . .
H19B H -0.0638 0.3216 0.8646 0.052 Uiso 1 1 calc . . .
C20 C 0.0671(4) 0.1426(5) 0.8234(2) 0.0359(10) Uani 1 1 d . . .
C21 C 0.0259(5) 0.0197(5) 0.7842(3) 0.0438(11) Uani 1 1 d . . .
H21A H 0.0112 0.0588 0.7296 0.066 Uiso 1 1 calc . . .
H21B H -0.0661 -0.0169 0.8104 0.066 Uiso 1 1 calc . . .
H21C H 0.1059 -0.0619 0.7875 0.066 Uiso 1 1 calc . . .
C22 C 0.1002(6) 0.0845(6) 0.9074(3) 0.0619(15) Uani 1 1 d . . .
H22A H 0.1514 -0.0162 0.9113 0.093 Uiso 1 1 calc . . .
H22B H 0.0069 0.0826 0.9406 0.093 Uiso 1 1 calc . . .
H22C H 0.1635 0.1498 0.9244 0.093 Uiso 1 1 calc . . .
C23 C -0.1062(9) 0.6092(9) 0.9690(5) 0.1160(16) Uiso 1 1 d D . .
C24 C 0.1302(9) 0.4907(10) 0.9625(5) 0.1160(16) Uiso 1 1 d . . .
H24 H 0.2265 0.4807 0.9364 0.139 Uiso 1 1 calc . . .
C25 C 0.0363(10) 0.5965(9) 0.9300(5) 0.1160(16) Uiso 1 1 d . . .
H25 H 0.0625 0.6604 0.8832 0.139 Uiso 1 1 calc . . .
C26 C -0.2116(14) 0.7247(14) 0.9325(9) 0.1160(16) Uiso 0.50 1 d PD . .
H26A H -0.1613 0.7828 0.8873 0.174 Uiso 1 1 calc . . .
H26B H -0.2522 0.7899 0.9697 0.174 Uiso 0.50 1 calc P . .
H26C H -0.2924 0.6794 0.9157 0.174 Uiso 0.50 1 calc P . .

loop_
_atom_site_aniso_label
_atom_site_aniso_U_11
_atom_site_aniso_U_22
_atom_site_aniso_U_33
_atom_site_aniso_U_23
_atom_site_aniso_U_13
_atom_site_aniso_U_12
Co 0.0282(3) 0.0241(3) 0.0325(3) -0.0059(2) -0.0017(2) -0.0018(2)
Cl1 0.0473(6) 0.0278(5) 0.0397(7) -0.0014(5) -0.0025(5) -0.0059(4)
Cl2 0.0402(6) 0.0394(6) 0.0384(6) -0.0106(5) -0.0093(4) -0.0028(4)
P 0.0215(5) 0.0224(5) 0.0259(6) -0.0053(4) -0.0007(4) -0.0010(4)
O1 0.0226(12) 0.0273(14) 0.0251(15) -0.0070(11) 0.0003(10) -0.0026(10)
O2 0.0302(15) 0.0491(18) 0.0434(19) -0.0190(15) 0.0048(13) 0.0080(13)
O3 0.0192(12) 0.0238(13) 0.0367(16) 0.0004(12) -0.0010(11) 0.0021(10)
O4 0.0235(14) 0.0363(16) 0.052(2) -0.0013(15) 0.0055(12) 0.0012(12)
N1 0.0331(17) 0.0269(17) 0.033(2) -0.0112(15) -0.0038(14) 0.0044(14)
N2 0.0254(16) 0.0328(19) 0.032(2) -0.0022(16) -0.0005(14) -0.0013(14)
C1 0.0199(18) 0.032(2) 0.025(2) -0.0065(17) 0.0009(14) -0.0034(15)
C2 0.041(2) 0.034(2) 0.039(3) -0.014(2) 0.0001(19) 0.0004(18)
C3 0.054(3) 0.055(3) 0.042(3) -0.029(3) -0.001(2) -0.003(2)
C4 0.047(3) 0.076(4) 0.033(3) -0.018(3) -0.004(2) -0.014(2)
C5 0.059(3) 0.057(3) 0.033(3) 0.006(2) -0.009(2) -0.023(2)
C6 0.049(3) 0.040(2) 0.035(3) -0.001(2) -0.010(2) -0.013(2)
C7 0.0246(19) 0.032(2) 0.024(2) -0.0054(17) 0.0038(15) 0.0008(15)
C8 0.035(2) 0.037(2) 0.027(2) -0.0005(19) 0.0007(17) -0.0017(17)
C9 0.029(2) 0.045(3) 0.040(3) -0.010(2) 0.0021(18) -0.0070(18)
C10 0.0220(19) 0.041(2) 0.029(2) -0.0111(19) 0.0014(16) 0.0029(17)
C11 0.048(3) 0.045(3) 0.055(3) -0.021(2) -0.005(2) 0.021(2)
C12 0.030(2) 0.033(2) 0.050(3) -0.021(2) -0.0070(19) 0.0097(17)
C13 0.039(2) 0.033(2) 0.062(3) 0.001(2) -0.002(2) 0.0089(18)
C14 0.052(3) 0.052(3) 0.098(5) -0.043(3) -0.015(3) 0.009(2)
C15 0.0202(18) 0.0218(19) 0.040(2) -0.0023(17) -0.0046(16) -0.0027(14)
C16 0.028(2) 0.025(2) 0.081(4) -0.010(2) -0.001(2) 0.0008(17)
C17 0.033(2) 0.051(3) 0.040(3) 0.009(2) -0.0051(19) -0.0123(19)
C18 0.0219(18) 0.028(2) 0.033(2) -0.0088(18) -0.0034(16) -0.0018(15)
C19 0.033(2) 0.050(3) 0.044(3) -0.008(2) 0.0118(19) -0.0054(19)
C20 0.029(2) 0.046(3) 0.029(2) 0.002(2) 0.0065(17) -0.0095(18)
C21 0.040(2) 0.038(3) 0.054(3) -0.005(2) 0.001(2) -0.0119(19)
C22 0.066(3) 0.077(4) 0.035(3) 0.013(3) 0.000(2) -0.015(3)

loop_
_atom_type_symbol
_atom_type_description
_atom_type_scat_dispersion_real
_atom_type_scat_dispersion_imag
_atom_type_scat_source
C C 0.0033 0.0016 'International Tables Vol C Tables 4.2.6.8 and 6.1.1.4'
H H 0.0000 0.0000 'International Tables Vol C Tables 4.2.6.8 and 6.1.1.4'
N N 0.0061 0.0033 'International Tables Vol C Tables 4.2.6.8 and 6.1.1.4'
O O 0.0106 0.0060 'International Tables Vol C Tables 4.2.6.8 and 6.1.1.4'
P P 0.1023 0.0942 'International Tables Vol C Tables 4.2.6.8 and 6.1.1.4'
Cl Cl 0.1484 0.1585 'International Tables Vol C Tables 4.2.6.8 and 6.1.1.4'
Co Co 0.3494 0.9721 'International Tables Vol C Tables 4.2.6.8 and 6.1.1.4'

loop_
_geom_angle_atom_site_label_1
_geom_angle_atom_site_label_2
_geom_angle_atom_site_label_3
_geom_angle
_geom_angle_site_symmetry_1
_geom_angle_site_symmetry_3
_geom_angle_publ_flag
N1 Co Cl1 109.18(10) . . ?
N1 Co Cl2 108.38(10) . . ?
Cl1 Co Cl2 117.06(4) . . ?
N1 Co P 92.93(9) . . ?
Cl1 Co P 113.44(4) . . ?
Cl2 Co P 112.95(4) . . ?
O3 P O1 97.04(13) . . ?
O3 P C1 104.56(16) . . ?
O1 P C1 95.27(14) . . ?
O3 P Co 125.60(10) . . ?
O1 P Co 105.54(10) . . ?
C1 P Co 121.32(13) . . ?
C7 O1 P 123.6(2) . . ?
C10 O2 C11 105.8(3) . . ?
C15 O3 P 132.1(2) . . ?
C18 O4 C19 104.2(3) . . ?
C10 N1 C12 108.1(3) . . ?
C10 N1 Co 126.2(3) . . ?
C12 N1 Co 125.4(2) . . ?
C18 N2 C20 107.2(3) . . ?
C6 C1 C2 119.2(4) . . ?
C6 C1 P 119.3(3) . . ?
C2 C1 P 121.3(3) . . ?
C3 C2 C1 120.6(4) . . ?
C3 C2 H2 119.7 . . ?
C1 C2 H2 119.7 . . ?
C2 C3 C4 120.5(4) . . ?
C2 C3 H3 119.8 . . ?
C4 C3 H3 119.8 . . ?
C5 C4 C3 119.6(4) . . ?
C5 C4 H4 120.2 . . ?
C3 C4 H4 120.2 . . ?
C4 C5 C6 120.3(4) . . ?
C4 C5 H5 119.8 . . ?
C6 C5 H5 119.8 . . ?
C1 C6 C5 119.7(4) . . ?
C1 C6 H6 120.1 . . ?
C5 C6 H6 120.1 . . ?
O1 C7 C10 109.8(3) . . ?
O1 C7 C9 104.7(3) . . ?
C10 C7 C9 111.4(3) . . ?
O1 C7 C8 112.4(3) . . ?
C10 C7 C8 107.9(3) . . ?
C9 C7 C8 110.7(3) . . ?
C7 C8 H8A 109.5 . . ?
C7 C8 H8B 109.5 . . ?
H8A C8 H8B 109.5 . . ?
C7 C8 H8C 109.5 . . ?
H8A C8 H8C 109.5 . . ?
H8B C8 H8C 109.5 . . ?
C7 C9 H9A 109.5 . . ?
C7 C9 H9B 109.5 . . ?
H9A C9 H9B 109.5 . . ?
C7 C9 H9C 109.5 . . ?
H9A C9 H9C 109.5 . . ?
H9B C9 H9C 109.5 . . ?
N1 C10 O2 117.2(4) . . ?
N1 C10 C7 127.8(3) . . ?
O2 C10 C7 114.9(3) . . ?
O2 C11 C12 106.2(3) . . ?
O2 C11 H11A 110.5 . . ?
C12 C11 H11A 110.5 . . ?
O2 C11 H11B 110.5 . . ?
C12 C11 H11B 110.5 . . ?
H11A C11 H11B 108.7 . . ?
N1 C12 C14 109.7(3) . . ?
N1 C12 C13 108.6(3) . . ?
C14 C12 C13 111.6(4) . . ?
N1 C12 C11 100.7(3) . . ?
C14 C12 C11 113.4(4) . . ?
C13 C12 C11 112.1(3) . . ?
C12 C13 H13A 109.5 . . ?
C12 C13 H13B 109.5 . . ?
H13A C13 H13B 109.5 . . ?
C12 C13 H13C 109.5 . . ?
H13A C13 H13C 109.5 . . ?
H13B C13 H13C 109.5 . . ?
C12 C14 H14A 109.5 . . ?
C12 C14 H14B 109.5 . . ?
H14A C14 H14B 109.5 . . ?
C12 C14 H14C 109.5 . . ?
H14A C14 H14C 109.5 . . ?
H14B C14 H14C 109.5 . . ?
O3 C15 C18 110.1(3) . . ?
O3 C15 C17 108.2(3) . . ?
C18 C15 C17 108.8(3) . . ?
O3 C15 C16 106.2(3) . . ?
C18 C15 C16 111.4(3) . . ?
C17 C15 C16 112.1(3) . . ?
C15 C16 H16A 109.5 . . ?
C15 C16 H16B 109.5 . . ?
H16A C16 H16B 109.5 . . ?
C15 C16 H16C 109.5 . . ?
H16A C16 H16C 109.5 . . ?
H16B C16 H16C 109.5 . . ?
C15 C17 H17A 109.5 . . ?
C15 C17 H17B 109.5 . . ?
H17A C17 H17B 109.5 . . ?
C15 C17 H17C 109.5 . . ?
H17A C17 H17C 109.5 . . ?
H17B C17 H17C 109.5 . . ?
N2 C18 O4 119.0(3) . . ?
N2 C18 C15 126.7(3) . . ?
O4 C18 C15 114.3(3) . . ?
O4 C19 C20 104.1(3) . . ?
O4 C19 H19A 110.9 . . ?
C20 C19 H19A 110.9 . . ?
O4 C19 H19B 110.9 . . ?
C20 C19 H19B 110.9 . . ?
H19A C19 H19B 108.9 . . ?
N2 C20 C21 108.4(3) . . ?
N2 C20 C22 109.9(3) . . ?
C21 C20 C22 111.3(4) . . ?
N2 C20 C19 102.3(3) . . ?
C21 C20 C19 112.2(4) . . ?
C22 C20 C19 112.2(4) . . ?
C20 C21 H21A 109.5 . . ?
C20 C21 H21B 109.5 . . ?
H21A C21 H21B 109.5 . . ?
C20 C21 H21C 109.5 . . ?
H21A C21 H21C 109.5 . . ?
H21B C21 H21C 109.5 . . ?
C20 C22 H22A 109.5 . . ?
C20 C22 H22B 109.5 . . ?
H22A C22 H22B 109.5 . . ?
C20 C22 H22C 109.5 . . ?
H22A C22 H22C 109.5 . . ?
H22B C22 H22C 109.5 . . ?
C24 C23 C25 116.6(8) 2_567 . ?
C24 C23 C26 127.7(10) 2_567 . ?
C25 C23 C26 115.7(10) . . ?
C25 C24 C23 127.9(8) . 2_567 ?
C25 C24 H24 116.0 . . ?
C23 C24 H24 116.0 2_567 . ?
C24 C25 C23 115.4(8) . . ?
C24 C25 H25 122.3 . . ?
C23 C25 H25 122.3 . . ?
C23 C26 H26A 109.5 . . ?
C23 C26 H26B 109.5 . . ?
H26A C26 H26B 109.5 . . ?
C23 C26 H26C 109.5 . . ?
H26A C26 H26C 109.5 . . ?
H26B C26 H26C 109.5 . . ?

loop_
_geom_bond_atom_site_label_1
_geom_bond_atom_site_label_2
_geom_bond_distance
_geom_bond_site_symmetry_2
_geom_bond_publ_flag
Co N1 2.038(3) . ?
Co Cl1 2.2384(11) . ?
Co Cl2 2.2397(11) . ?
Co P 2.3581(11) . ?
P O3 1.612(2) . ?
P O1 1.636(2) . ?
P C1 1.809(4) . ?
O1 C7 1.449(4) . ?
O2 C10 1.346(4) . ?
O2 C11 1.433(5) . ?
O3 C15 1.441(4) . ?
O4 C18 1.360(4) . ?
O4 C19 1.457(5) . ?
N1 C10 1.280(5) . ?
N1 C12 1.501(5) . ?
N2 C18 1.251(5) . ?
N2 C20 1.485(5) . ?
C1 C6 1.384(5) . ?
C1 C2 1.388(5) . ?
C2 C3 1.374(6) . ?
C2 H2 0.9500 . ?
C3 C4 1.379(7) . ?
C3 H3 0.9500 . ?
C4 C5 1.374(7) . ?
C4 H4 0.9500 . ?
C5 C6 1.400(6) . ?
C5 H5 0.9500 . ?
C6 H6 0.9500 . ?
C7 C10 1.509(5) . ?
C7 C9 1.522(5) . ?
C7 C8 1.524(5) . ?
C8 H8A 0.9800 . ?
C8 H8B 0.9800 . ?
C8 H8C 0.9800 . ?
C9 H9A 0.9800 . ?
C9 H9B 0.9800 . ?
C9 H9C 0.9800 . ?
C11 C12 1.535(6) . ?
C11 H11A 0.9900 . ?
C11 H11B 0.9900 . ?
C12 C14 1.514(6) . ?
C12 C13 1.516(6) . ?
C13 H13A 0.9800 . ?
C13 H13B 0.9800 . ?
C13 H13C 0.9800 . ?
C14 H14A 0.9800 . ?
C14 H14B 0.9800 . ?
C14 H14C 0.9800 . ?
C15 C18 1.505(5) . ?
C15 C17 1.515(6) . ?
C15 C16 1.521(5) . ?
C16 H16A 0.9800 . ?
C16 H16B 0.9800 . ?
C16 H16C 0.9800 . ?
C17 H17A 0.9800 . ?
C17 H17B 0.9800 . ?
C17 H17C 0.9800 . ?
C19 C20 1.536(6) . ?
C19 H19A 0.9900 . ?
C19 H19B 0.9900 . ?
C20 C21 1.520(6) . ?
C20 C22 1.525(6) . ?
C21 H21A 0.9800 . ?
C21 H21B 0.9800 . ?
C21 H21C 0.9800 . ?
C22 H22A 0.9800 . ?
C22 H22B 0.9800 . ?
C22 H22C 0.9800 . ?
C23 C24 1.395(11) 2_567 ?
C23 C25 1.407(10) . ?
C23 C26 1.4489(10) . ?
C24 C25 1.307(9) . ?
C24 C23 1.395(11) 2_567 ?
C24 H24 0.9500 . ?
C25 H25 0.9500 . ?
C26 H26A 0.9800 . ?
C26 H26B 0.9800 . ?
C26 H26C 0.9800 . ?

loop_
_geom_torsion_atom_site_label_1
_geom_torsion_atom_site_label_2
_geom_torsion_atom_site_label_3
_geom_torsion_atom_site_label_4
_geom_torsion
_geom_torsion_site_symmetry_1
_geom_torsion_site_symmetry_2
_geom_torsion_site_symmetry_3
_geom_torsion_site_symmetry_4
_geom_torsion_publ_flag
N1 Co P O3 117.13(15) . . . . ?
Cl1 Co P O3 -130.49(12) . . . . ?
Cl2 Co P O3 5.74(13) . . . . ?
N1 Co P O1 6.31(13) . . . . ?
Cl1 Co P O1 118.69(10) . . . . ?
Cl2 Co P O1 -105.08(10) . . . . ?
N1 Co P C1 -100.00(16) . . . . ?
Cl1 Co P C1 12.38(14) . . . . ?
Cl2 Co P C1 148.62(13) . . . . ?
O3 P O1 C7 -90.0(3) . . . . ?
C1 P O1 C7 164.6(3) . . . . ?
Co P O1 C7 40.1(3) . . . . ?
O1 P O3 C15 166.8(3) . . . . ?
C1 P O3 C15 -95.8(3) . . . . ?
Co P O3 C15 52.0(4) . . . . ?
Cl1 Co N1 C10 -144.8(3) . . . . ?
Cl2 Co N1 C10 86.6(3) . . . . ?
P Co N1 C10 -28.8(3) . . . . ?
Cl1 Co N1 C12 43.0(3) . . . . ?
Cl2 Co N1 C12 -85.6(3) . . . . ?
P Co N1 C12 159.0(3) . . . . ?
O3 P C1 C6 163.1(3) . . . . ?
O1 P C1 C6 -98.2(3) . . . . ?
Co P C1 C6 13.6(4) . . . . ?
O3 P C1 C2 -22.4(3) . . . . ?
O1 P C1 C2 76.3(3) . . . . ?
Co P C1 C2 -171.9(3) . . . . ?
C6 C1 C2 C3 0.2(6) . . . . ?
P C1 C2 C3 -174.3(3) . . . . ?
C1 C2 C3 C4 0.0(7) . . . . ?
C2 C3 C4 C5 0.0(7) . . . . ?
C3 C4 C5 C6 -0.1(7) . . . . ?
C2 C1 C6 C5 -0.3(6) . . . . ?
P C1 C6 C5 174.3(3) . . . . ?
C4 C5 C6 C1 0.3(7) . . . . ?
P O1 C7 C10 -71.3(3) . . . . ?
P O1 C7 C9 169.0(2) . . . . ?
P O1 C7 C8 48.8(4) . . . . ?
C12 N1 C10 O2 3.7(5) . . . . ?
Co N1 C10 O2 -169.6(3) . . . . ?
C12 N1 C10 C7 -179.3(4) . . . . ?
Co N1 C10 C7 7.4(6) . . . . ?
C11 O2 C10 N1 5.5(5) . . . . ?
C11 O2 C10 C7 -171.9(4) . . . . ?
O1 C7 C10 N1 44.7(5) . . . . ?
C9 C7 C10 N1 160.2(4) . . . . ?
C8 C7 C10 N1 -78.1(5) . . . . ?
O1 C7 C10 O2 -138.3(3) . . . . ?
C9 C7 C10 O2 -22.8(5) . . . . ?
C8 C7 C10 O2 98.9(4) . . . . ?
C10 O2 C11 C12 -11.9(4) . . . . ?
C10 N1 C12 C14 -130.2(4) . . . . ?
Co N1 C12 C14 43.1(5) . . . . ?
C10 N1 C12 C13 107.5(4) . . . . ?
Co N1 C12 C13 -79.1(4) . . . . ?
C10 N1 C12 C11 -10.4(4) . . . . ?
Co N1 C12 C11 162.9(3) . . . . ?
O2 C11 C12 N1 13.3(4) . . . . ?
O2 C11 C12 C14 130.4(4) . . . . ?
O2 C11 C12 C13 -102.1(4) . . . . ?
P O3 C15 C18 17.7(5) . . . . ?
P O3 C15 C17 -101.1(4) . . . . ?
P O3 C15 C16 138.5(3) . . . . ?
C20 N2 C18 O4 3.7(5) . . . . ?
C20 N2 C18 C15 -174.5(4) . . . . ?
C19 O4 C18 N2 8.0(5) . . . . ?
C19 O4 C18 C15 -173.5(3) . . . . ?
O3 C15 C18 N2 -12.8(6) . . . . ?
C17 C15 C18 N2 105.5(5) . . . . ?
C16 C15 C18 N2 -130.4(4) . . . . ?
O3 C15 C18 O4 168.8(3) . . . . ?
C17 C15 C18 O4 -72.8(4) . . . . ?
C16 C15 C18 O4 51.3(4) . . . . ?
C18 O4 C19 C20 -15.3(4) . . . . ?
C18 N2 C20 C21 105.7(4) . . . . ?
C18 N2 C20 C22 -132.5(4) . . . . ?
C18 N2 C20 C19 -13.0(4) . . . . ?
O4 C19 C20 N2 17.1(4) . . . . ?
O4 C19 C20 C21 -98.9(4) . . . . ?
O4 C19 C20 C22 134.9(4) . . . . ?
C23 C24 C25 C23 -0.5(16) 2_567 . . . ?
C24 C23 C25 C24 0.5(14) 2_567 . . . ?
C26 C23 C25 C24 -179.0(10) . . . . ?
